data_7227606
loop_
_publ_author_name
'Kopchuk, Dmitry S.'
'Chepchugov, Nikolay V.'
'Kovalev, Igor S.'
'Santra, Sougata'
'Rahman, Matiur'
'Giri, Kousik'
'Zyryanov, Grigory V.'
'Majee, Adinath'
'Charushin, Valery N.'
'Chupakhin, Oleg N.'

_publ_section_title
;
 Solvent-free synthesis of 5-(aryl/alkyl)amino-1,2,4-triazines and
 \a-arylamino-2,2&#x2032;-bipyridines with greener prospects
;
_journal_issue 16
_journal_name_full 'RSC Adv.'
_journal_page_first 9610
_journal_paper_doi 10.1039/C6RA26305D
_journal_volume 7
_journal_year 2017
_chemical_formula_moiety 'C19 H18 N4 O'
_chemical_formula_sum 'C19 H18 N4 O'
_chemical_formula_weight 318.37
_chemical_name_systematic
;
 ? 
;
_space_group_crystal_system orthorhombic
_space_group_IT_number 61
_space_group_name_Hall '-P 2ac 2ab'
_space_group_name_H-M_alt 'P b c a'
_symmetry_space_group_name_Hall '-P 2ac 2ab'
_symmetry_space_group_name_H-M 'P b c a'
_atom_sites_solution_hydrogens geom
_atom_sites_solution_primary direct
_atom_sites_solution_secondary difmap
_audit_creation_date 2016-09-16
_audit_creation_method
;
  Olex2 1.2-ac2
  (compiled 2012.03.27 svn.r2268, GUI svn.r4156)
;
_audit_update_record
;
2016-09-20 deposited with the CCDC.
2017-01-22 downloaded from the CCDC.
;
_cell_angle_alpha 90.00
_cell_angle_beta 90.00
_cell_angle_gamma 90.00
_cell_formula_units_Z 8
_cell_length_a 11.5790(8)
_cell_length_b 9.4791(5)
_cell_length_c 30.0335(19)
_cell_measurement_reflns_used 1735
_cell_measurement_temperature 295(2)
_cell_measurement_theta_max 26.9670
_cell_measurement_theta_min 2.8630
_cell_volume 3296.4(4)
_computing_cell_refinement
;
CrysAlisPro, Agilent Technologies,
Version 1.171.36.32 (release 02-08-2013 CrysAlis171 .NET)
(compiled Aug  2 2013,16:46:58)
;
_computing_data_collection
;
CrysAlisPro, Agilent Technologies,
Version 1.171.36.32 (release 02-08-2013 CrysAlis171 .NET)
(compiled Aug  2 2013,16:46:58)
;
_computing_data_reduction
;
CrysAlisPro, Agilent Technologies,
Version 1.171.36.32 (release 02-08-2013 CrysAlis171 .NET)
(compiled Aug  2 2013,16:46:58)
;
_computing_molecular_graphics
;
O. V. Dolomanov, L. J. Bourhis, R. J. Gildea, J. A. K. Howard and H. Puschmann,
OLEX2: a complete structure solution, refinement and analysis program.
J. Appl. Cryst. (2009). 42, 339-341.
;
_computing_publication_material
;
O. V. Dolomanov, L. J. Bourhis, R. J. Gildea, J. A. K. Howard and H. Puschmann,
OLEX2: a complete structure solution, refinement and analysis program.
J. Appl. Cryst. (2009). 42, 339-341.
;
_computing_structure_refinement
;
SHELXL, G.M. Sheldrick, Acta Cryst.
(2008). A64, 112-122
;
_computing_structure_solution
;
SHELXS, G.M. Sheldrick, Acta Cryst.
(2008). A64, 112-122
;
_diffrn_ambient_temperature 295(2)
_diffrn_detector_area_resol_mean 15.9555
_diffrn_measured_fraction_theta_full 0.9996
_diffrn_measured_fraction_theta_max 0.8913
_diffrn_measurement_details
;
#__ type_ start__ end____ width___ exp.time_
  1 omega  -25.00   16.00   1.0000  159.8200
omega____ theta____ kappa____ phi______ frames
    -      -20.6362  -99.0000    0.0000 41

#__ type_ start__ end____ width___ exp.time_
  2 omega   12.00   64.00   1.0000  159.8200
omega____ theta____ kappa____ phi______ frames
    -       23.2924   57.0000 -120.0000 52

#__ type_ start__ end____ width___ exp.time_
  3 omega    2.00   69.00   1.0000  159.8200
omega____ theta____ kappa____ phi______ frames
    -       23.2924   57.0000  120.0000 67
;
_diffrn_measurement_device_type 'Xcalibur, Eos'
_diffrn_measurement_method '\w scans'
_diffrn_orient_matrix_UB_11 0.0241768000
_diffrn_orient_matrix_UB_12 0.0186823000
_diffrn_orient_matrix_UB_13 -0.0208752000
_diffrn_orient_matrix_UB_21 -0.0525080000
_diffrn_orient_matrix_UB_22 -0.0185469000
_diffrn_orient_matrix_UB_23 -0.0106835000
_diffrn_orient_matrix_UB_31 -0.0203645000
_diffrn_orient_matrix_UB_32 0.0700258000
_diffrn_orient_matrix_UB_33 0.0027441000
_diffrn_radiation_monochromator graphite
_diffrn_radiation_type 'Mo K\a'
_diffrn_radiation_wavelength 0.7107
_diffrn_reflns_av_R_equivalents 0.0325
_diffrn_reflns_av_unetI/netI 0.0501
_diffrn_reflns_limit_h_max 15
_diffrn_reflns_limit_h_min -4
_diffrn_reflns_limit_k_max 6
_diffrn_reflns_limit_k_min -13
_diffrn_reflns_limit_l_max 38
_diffrn_reflns_limit_l_min -42
_diffrn_reflns_number 11172
_diffrn_reflns_theta_full 26.00
_diffrn_reflns_theta_max 30.78
_diffrn_reflns_theta_min 2.71
_diffrn_source 'Enhance (Mo) X-ray Source'
_exptl_absorpt_coefficient_mu 0.083
_exptl_absorpt_correction_T_max 1.00000
_exptl_absorpt_correction_T_min 0.87922
_exptl_absorpt_correction_type multi-scan
_exptl_absorpt_process_details
;
CrysAlisPro, Agilent Technologies,
Version 1.171.36.32 (release 02-08-2013 CrysAlis171 .NET)
(compiled Aug  2 2013,16:46:58)
Empirical absorption correction using spherical harmonics,
 implemented in SCALE3 ABSPACK scaling algorithm.
;
_exptl_crystal_colour 'light yellow'
_exptl_crystal_colour_modifier light
_exptl_crystal_colour_primary yellow
_exptl_crystal_density_diffrn 1.283
_exptl_crystal_density_method 'not measured'
_exptl_crystal_description block
_exptl_crystal_F_000 1344
_exptl_crystal_size_max 0.25
_exptl_crystal_size_mid 0.2
_exptl_crystal_size_min 0.15
_refine_diff_density_max 0.157
_refine_diff_density_min -0.157
_refine_diff_density_rms 0.030
_refine_ls_extinction_coef 0.0047(9)
_refine_ls_extinction_expression Fc^*^=kFc[1+0.001xFc^2^\l^3^/sin(2\q)]^-1/4^
_refine_ls_extinction_method SHELXL
_refine_ls_goodness_of_fit_ref 1.001
_refine_ls_hydrogen_treatment mixed
_refine_ls_matrix_type full
_refine_ls_number_parameters 218
_refine_ls_number_reflns 4570
_refine_ls_number_restraints 0
_refine_ls_restrained_S_all 1.001
_refine_ls_R_factor_all 0.1113
_refine_ls_R_factor_gt 0.0514
_refine_ls_shift/su_max 0.000
_refine_ls_shift/su_mean 0.000
_refine_ls_structure_factor_coef Fsqd
_refine_ls_weighting_details 'calc w=1/[\s^2^(Fo^2^)+(0.0750P)^2^+0.0000P] where P=(Fo^2^+2Fc^2^)/3'
_refine_ls_weighting_scheme calc
_refine_ls_wR_factor_gt 0.1237
_refine_ls_wR_factor_ref 0.1607
_reflns_number_gt 2401
_reflns_number_total 4570
_reflns_threshold_expression >2sigma(I)
_cod_data_source_file c6ra26305d2.cif
_cod_data_source_block exp_1074
_cod_original_cell_volume 3296.4(3)
_cod_database_code 7227606
_reflns_odcompleteness_completeness 99.96
_reflns_odcompleteness_iscentric 1
_reflns_odcompleteness_theta 28.22

loop_
_space_group_symop_id
_space_group_symop_operation_xyz
1 'x, y, z'
2 '-x+1/2, -y, z+1/2'
3 'x+1/2, -y+1/2, -z'
4 '-x, y+1/2, -z+1/2'
5 '-x, -y, -z'
6 'x-1/2, y, -z-1/2'
7 '-x-1/2, y-1/2, z'
8 'x, -y-1/2, z-1/2'

loop_
_atom_site_label
_atom_site_type_symbol
_atom_site_fract_x
_atom_site_fract_y
_atom_site_fract_z
_atom_site_U_iso_or_equiv
_atom_site_adp_type
_atom_site_occupancy
_atom_site_symmetry_multiplicity
_atom_site_calc_flag
_atom_site_refinement_flags
O1 O 0.70826(12) 0.09380(19) 0.62864(5) 0.0948(5) Uani 1 1 d .
N1 N 0.18423(13) 0.27535(14) 0.59283(5) 0.0593(4) Uani 1 1 d .
N2 N 0.12216(13) 0.21717(15) 0.62626(5) 0.0614(4) Uani 1 1 d .
N3 N 0.46716(12) 0.13470(14) 0.62064(4) 0.0567(4) Uani 1 1 d .
N4 N 0.28630(12) 0.08379(13) 0.64783(4) 0.0521(3) Uani 1 1 d .
C3 C 0.17371(14) 0.11583(16) 0.64953(5) 0.0492(4) Uani 1 1 d .
C5 C 0.35089(14) 0.15394(15) 0.61858(5) 0.0483(4) Uani 1 1 d .
C6 C 0.29364(14) 0.24067(15) 0.58652(5) 0.0499(4) Uani 1 1 d .
C7 C 0.34262(15) 0.28971(16) 0.54331(5) 0.0533(4) Uani 1 1 d .
C8 C 0.31108(17) 0.41990(18) 0.52628(6) 0.0648(5) Uani 1 1 d .
H8 H 0.2636 0.4791 0.5429 0.078 Uiso 1 1 calc R
C9 C 0.3495(2) 0.4626(2) 0.48493(7) 0.0793(6) Uani 1 1 d .
H9 H 0.3277 0.5502 0.4738 0.095 Uiso 1 1 calc R
C10 C 0.4200(2) 0.3761(3) 0.46021(7) 0.0807(6) Uani 1 1 d .
H10 H 0.4458 0.4050 0.4323 0.097 Uiso 1 1 calc R
C11 C 0.45225(18) 0.2467(2) 0.47670(6) 0.0740(5) Uani 1 1 d .
H11 H 0.5000 0.1882 0.4600 0.089 Uiso 1 1 calc R
C12 C 0.41384(16) 0.20341(19) 0.51802(6) 0.0622(5) Uani 1 1 d .
H12 H 0.4359 0.1157 0.5290 0.075 Uiso 1 1 calc R
C13 C 0.10062(15) 0.03305(16) 0.68057(5) 0.0518(4) Uani 1 1 d .
C14 C 0.14823(18) -0.07651(18) 0.70471(6) 0.0671(5) Uani 1 1 d .
H14 H 0.2265 -0.0967 0.7019 0.081 Uiso 1 1 calc R
C15 C 0.0808(2) -0.1562(2) 0.73292(7) 0.0821(6) Uani 1 1 d .
H15 H 0.1136 -0.2304 0.7487 0.099 Uiso 1 1 calc R
C16 C -0.0346(2) -0.1266(2) 0.73778(7) 0.0803(6) Uani 1 1 d .
H16 H -0.0795 -0.1800 0.7571 0.096 Uiso 1 1 calc R
C17 C -0.08327(19) -0.0187(2) 0.71419(6) 0.0752(6) Uani 1 1 d .
H17 H -0.1614 0.0012 0.7175 0.090 Uiso 1 1 calc R
C18 C -0.01677(16) 0.06112(18) 0.68533(6) 0.0630(5) Uani 1 1 d .
H18 H -0.0506 0.1337 0.6691 0.076 Uiso 1 1 calc R
C19 C 0.54908(16) 0.24867(19) 0.61104(6) 0.0635(5) Uani 1 1 d .
H19A H 0.5607 0.3055 0.6375 0.076 Uiso 1 1 calc R
H19B H 0.5182 0.3090 0.5878 0.076 Uiso 1 1 calc R
C20 C 0.66167(18) 0.1875(3) 0.59630(8) 0.0860(6) Uani 1 1 d .
H20A H 0.6505 0.1371 0.5685 0.103 Uiso 1 1 calc R
H20B H 0.7162 0.2634 0.5909 0.103 Uiso 1 1 calc R
C21 C 0.51437(16) 0.03477(18) 0.65319(7) 0.0679(5) Uani 1 1 d .
H21A H 0.4619 -0.0441 0.6569 0.081 Uiso 1 1 calc R
H21B H 0.5236 0.0809 0.6818 0.081 Uiso 1 1 calc R
C22 C 0.62889(19) -0.0169(2) 0.63685(8) 0.0837(6) Uani 1 1 d .
H22A H 0.6615 -0.0804 0.6588 0.100 Uiso 1 1 calc R
H22B H 0.6175 -0.0699 0.6096 0.100 Uiso 1 1 calc R

loop_
_atom_site_aniso_label
_atom_site_aniso_U_11
_atom_site_aniso_U_22
_atom_site_aniso_U_33
_atom_site_aniso_U_23
_atom_site_aniso_U_13
_atom_site_aniso_U_12
O1 0.0399(7) 0.1319(13) 0.1124(11) 0.0177(10) -0.0082(7) 0.0013(9)
N1 0.0476(9) 0.0644(8) 0.0658(9) 0.0047(7) 0.0025(7) 0.0048(7)
N2 0.0456(8) 0.0685(9) 0.0700(9) 0.0050(7) 0.0073(7) 0.0068(7)
N3 0.0395(8) 0.0598(8) 0.0708(9) 0.0020(6) 0.0000(6) -0.0009(7)
N4 0.0429(8) 0.0573(7) 0.0562(7) -0.0031(6) 0.0001(6) 0.0001(6)
C3 0.0434(9) 0.0520(8) 0.0520(8) -0.0089(7) -0.0005(7) -0.0005(7)
C5 0.0410(9) 0.0496(8) 0.0543(9) -0.0078(7) 0.0025(7) 0.0005(7)
C6 0.0447(9) 0.0497(8) 0.0552(9) -0.0057(7) 0.0002(7) -0.0003(7)
C7 0.0448(9) 0.0583(9) 0.0567(9) -0.0032(8) -0.0006(7) -0.0062(8)
C8 0.0629(12) 0.0631(10) 0.0685(11) 0.0034(9) -0.0033(9) -0.0018(9)
C9 0.0782(15) 0.0844(13) 0.0753(13) 0.0195(11) -0.0088(11) -0.0131(12)
C10 0.0712(14) 0.1101(16) 0.0606(11) 0.0083(11) 0.0009(10) -0.0284(14)
C11 0.0610(12) 0.0945(13) 0.0664(11) -0.0143(11) 0.0103(9) -0.0158(11)
C12 0.0566(11) 0.0674(10) 0.0626(10) -0.0056(8) 0.0062(9) -0.0062(9)
C13 0.0490(10) 0.0579(9) 0.0485(8) -0.0110(7) 0.0031(7) -0.0042(8)
C14 0.0591(12) 0.0749(11) 0.0674(10) 0.0048(9) 0.0043(9) -0.0022(10)
C15 0.0847(17) 0.0855(13) 0.0761(12) 0.0158(11) 0.0089(12) -0.0062(12)
C16 0.0839(16) 0.0872(13) 0.0698(12) -0.0007(10) 0.0231(11) -0.0181(13)
C17 0.0604(12) 0.0857(13) 0.0795(13) -0.0178(11) 0.0245(10) -0.0101(11)
C18 0.0554(11) 0.0678(10) 0.0659(10) -0.0105(8) 0.0101(9) -0.0011(9)
C19 0.0490(10) 0.0695(10) 0.0720(11) -0.0054(9) -0.0042(9) -0.0116(9)
C20 0.0455(11) 0.1184(17) 0.0940(14) 0.0119(13) 0.0028(11) -0.0066(12)
C21 0.0508(11) 0.0693(10) 0.0834(12) 0.0084(9) -0.0057(9) 0.0035(9)
C22 0.0547(12) 0.0913(14) 0.1050(15) -0.0015(12) -0.0073(11) 0.0157(12)

loop_
_atom_type_symbol
_atom_type_description
_atom_type_scat_dispersion_real
_atom_type_scat_dispersion_imag
_atom_type_scat_source
C C 0.0033 0.0016 'International Tables Vol C Tables 4.2.6.8 and 6.1.1.4'
H H 0.0000 0.0000 'International Tables Vol C Tables 4.2.6.8 and 6.1.1.4'
N N 0.0061 0.0033 'International Tables Vol C Tables 4.2.6.8 and 6.1.1.4'
O O 0.0106 0.0060 'International Tables Vol C Tables 4.2.6.8 and 6.1.1.4'

loop_
_geom_angle_atom_site_label_1
_geom_angle_atom_site_label_2
_geom_angle_atom_site_label_3
_geom_angle
C22 O1 C20 109.61(16)
C6 N1 N2 120.95(14)
C3 N2 N1 116.52(14)
C5 N3 C19 122.18(14)
C5 N3 C21 119.06(14)
C19 N3 C21 111.45(14)
C5 N4 C3 117.30(13)
N2 C3 N4 125.49(15)
N2 C3 C13 117.16(14)
N4 C3 C13 117.34(14)
N3 C5 C6 124.53(14)
N4 C5 N3 117.33(14)
N4 C5 C6 118.11(14)
N1 C6 C5 119.38(14)
N1 C6 C7 114.32(14)
C5 C6 C7 126.12(15)
C8 C7 C6 119.94(15)
C8 C7 C12 118.67(15)
C12 C7 C6 121.25(15)
C7 C8 H8 119.7
C9 C8 C7 120.59(19)
C9 C8 H8 119.7
C8 C9 H9 119.9
C10 C9 C8 120.1(2)
C10 C9 H9 119.9
C9 C10 H10 120.0
C9 C10 C11 119.96(18)
C11 C10 H10 120.0
C10 C11 H11 120.0
C10 C11 C12 120.1(2)
C12 C11 H11 120.0
C7 C12 H12 119.7
C11 C12 C7 120.55(18)
C11 C12 H12 119.7
C14 C13 C3 119.99(16)
C14 C13 C18 118.65(16)
C18 C13 C3 121.34(15)
C13 C14 H14 119.7
C15 C14 C13 120.59(19)
C15 C14 H14 119.7
C14 C15 H15 119.8
C16 C15 C14 120.3(2)
C16 C15 H15 119.8
C15 C16 H16 120.0
C17 C16 C15 119.96(19)
C17 C16 H16 120.0
C16 C17 H17 119.9
C16 C17 C18 120.3(2)
C18 C17 H17 119.9
C13 C18 H18 119.9
C17 C18 C13 120.17(18)
C17 C18 H18 119.9
N3 C19 H19A 109.7
N3 C19 H19B 109.7
N3 C19 C20 109.70(15)
H19A C19 H19B 108.2
C20 C19 H19A 109.7
C20 C19 H19B 109.7
O1 C20 C19 111.77(17)
O1 C20 H20A 109.3
O1 C20 H20B 109.3
C19 C20 H20A 109.3
C19 C20 H20B 109.3
H20A C20 H20B 107.9
N3 C21 H21A 109.9
N3 C21 H21B 109.9
N3 C21 C22 108.85(16)
H21A C21 H21B 108.3
C22 C21 H21A 109.9
C22 C21 H21B 109.9
O1 C22 C21 112.93(17)
O1 C22 H22A 109.0
O1 C22 H22B 109.0
C21 C22 H22A 109.0
C21 C22 H22B 109.0
H22A C22 H22B 107.8

loop_
_geom_bond_atom_site_label_1
_geom_bond_atom_site_label_2
_geom_bond_distance
O1 C20 1.423(3)
O1 C22 1.416(3)
N1 N2 1.3521(19)
N1 C6 1.323(2)
N2 C3 1.330(2)
N3 C5 1.360(2)
N3 C19 1.466(2)
N3 C21 1.467(2)
N4 C3 1.340(2)
N4 C5 1.3315(19)
C3 C13 1.484(2)
C5 C6 1.429(2)
C6 C7 1.491(2)
C7 C8 1.385(2)
C7 C12 1.388(2)
C8 H8 0.9300
C8 C9 1.380(3)
C9 H9 0.9300
C9 C10 1.375(3)
C10 H10 0.9300
C10 C11 1.375(3)
C11 H11 0.9300
C11 C12 1.381(2)
C12 H12 0.9300
C13 C14 1.381(2)
C13 C18 1.393(2)
C14 H14 0.9300
C14 C15 1.377(3)
C15 H15 0.9300
C15 C16 1.373(3)
C16 H16 0.9300
C16 C17 1.366(3)
C17 H17 0.9300
C17 C18 1.385(2)
C18 H18 0.9300
C19 H19A 0.9700
C19 H19B 0.9700
C19 C20 1.494(3)
C20 H20A 0.9700
C20 H20B 0.9700
C21 H21A 0.9700
C21 H21B 0.9700
C21 C22 1.496(3)
C22 H22A 0.9700
C22 H22B 0.9700

loop_
_geom_torsion_atom_site_label_1
_geom_torsion_atom_site_label_2
_geom_torsion_atom_site_label_3
_geom_torsion_atom_site_label_4
_geom_torsion
N1 N2 C3 N4 12.1(2)
N1 N2 C3 C13 -169.04(13)
N1 C6 C7 C8 37.5(2)
N1 C6 C7 C12 -138.17(16)
N2 N1 C6 C5 -7.7(2)
N2 N1 C6 C7 167.83(13)
N2 C3 C13 C14 178.03(14)
N2 C3 C13 C18 -0.5(2)
N3 C5 C6 N1 -166.16(15)
N3 C5 C6 C7 18.9(2)
N3 C19 C20 O1 -57.2(2)
N3 C21 C22 O1 56.7(2)
N4 C3 C13 C14 -3.0(2)
N4 C3 C13 C18 178.50(14)
N4 C5 C6 N1 15.7(2)
N4 C5 C6 C7 -159.18(14)
C3 N4 C5 N3 171.88(13)
C3 N4 C5 C6 -9.9(2)
C3 C13 C14 C15 -178.59(16)
C3 C13 C18 C17 179.33(15)
C5 N3 C19 C20 -155.15(16)
C5 N3 C21 C22 154.94(16)
C5 N4 C3 N2 -4.0(2)
C5 N4 C3 C13 177.17(13)
C5 C6 C7 C8 -147.37(16)
C5 C6 C7 C12 37.0(2)
C6 N1 N2 C3 -5.6(2)
C6 C7 C8 C9 -175.59(17)
C6 C7 C12 C11 175.63(16)
C7 C8 C9 C10 -0.1(3)
C8 C7 C12 C11 -0.1(3)
C8 C9 C10 C11 0.0(3)
C9 C10 C11 C12 0.1(3)
C10 C11 C12 C7 -0.1(3)
C12 C7 C8 C9 0.2(3)
C13 C14 C15 C16 -0.7(3)
C14 C13 C18 C17 0.8(2)
C14 C15 C16 C17 0.7(3)
C15 C16 C17 C18 0.0(3)
C16 C17 C18 C13 -0.8(3)
C18 C13 C14 C15 -0.1(3)
C19 N3 C5 N4 -145.07(15)
C19 N3 C5 C6 36.8(2)
C19 N3 C21 C22 -54.24(19)
C20 O1 C22 C21 -59.0(2)
C21 N3 C5 N4 2.5(2)
C21 N3 C5 C6 -175.61(14)
C21 N3 C19 C20 55.09(19)
C22 O1 C20 C19 58.7(2)
